data_9013281
loop_
_publ_author_name
'Yamanaka, T.'
'Uchida, A.'
'Nakamoto, Y.'

_publ_section_title
;
 Structural transition of post-spinel phases CaMn2O4, CaFe2O4, and CaTi2O4
 under high pressures up to 80 GPa
 Note: Pressure = 63.3 GPa
;
_journal_name_full 'American Mineralogist'
_journal_page_first 1874
_journal_page_last 1881
_journal_paper_doi 10.2138/am.2008.2934
_journal_volume 93
_journal_year 2008
_chemical_compound_source Synthetic
_chemical_formula_structural CaFe2O4
_chemical_formula_sum 'Ca Fe2 O4'
_space_group_IT_number 62
_symmetry_space_group_name_Hall '-P 2c 2n'
_symmetry_space_group_name_H-M 'P n a m'
_cell_angle_alpha 90
_cell_angle_beta 90
_cell_angle_gamma 90
_cell_length_a 8.376
_cell_length_b 9.551
_cell_length_c 8.353
_cell_formula_units_Z 12
_cell_volume 668.233
_database_code_amcsd 0004768
_diffrn_ambient_pressure 6.33e+07
_exptl_crystal_density_diffrn 6.434
_cod_database_code 9013281
_amcsd_formula_title CaFe2O4

loop_
_space_group_symop_operation_xyz
x,y,z
x,y,1/2-z
-x,-y,1/2+z
1/2-x,1/2+y,1/2+z
1/2+x,1/2-y,1/2-z
1/2+x,1/2-y,z
1/2-x,1/2+y,-z
-x,-y,-z

loop_
_atom_site_label
_atom_site_fract_x
_atom_site_fract_y
_atom_site_fract_z
Ca1 0.78000 0.33200 0.25000
Ca2 0.71500 0.85100 0.08500
Fe1 0.39700 0.39000 0.25000
Fe2 0.40300 0.89800 0.25000
Fe3 0.56700 0.61400 0.08700
Fe4 0.08700 0.39500 0.08200
O1 0.20800 0.83800 0.25000
O2 0.13600 0.53400 0.25000
O3 0.49400 0.22700 0.25000
O4 0.41000 0.57400 0.25000
O5 0.78700 0.16000 0.07300
O6 0.88500 0.47700 0.08300
O7 0.48500 0.77900 0.09000
O8 0.08500 0.07800 0.11600

loop_
_cod_related_entry_id
_cod_related_entry_database
_cod_related_entry_code
1 AMCSD 0004768
